data_2012657
loop_
_publ_author_name
'Low, John N.'
'Glidewell, Christopher'
.

_publ_section_title
;
 A quasi-diamondoid hydrogen-bonded framework in anhydrous sulfanilic
 acid
;
_journal_issue 4
_journal_name_full 'Acta Crystallographica Section C'
_journal_page_first o209
_journal_page_last o211
_journal_paper_doi 10.1107/S0108270102003025
_journal_volume 58
_journal_year 2002
_chemical_formula_iupac 'C6 H7 N O3 S'
_chemical_formula_moiety 'C6 H7 N O3 S'
_chemical_formula_sum 'C6 H7 N O3 S'
_chemical_formula_weight 173.20
_chemical_name_systematic
;
4-Aminobenzenesulfonic acid
;
_space_group_IT_number 29
_symmetry_cell_setting orthorhombic
_symmetry_space_group_name_Hall 'P 2c -2ac'
_symmetry_space_group_name_H-M 'P c a 21'
_atom_sites_solution_hydrogens geom
_atom_sites_solution_primary direct
_atom_sites_solution_secondary difmap
_cell_angle_alpha 90.00
_cell_angle_beta 90.00
_cell_angle_gamma 90.00
_cell_formula_units_Z 4
_cell_length_a 7.5113(14)
_cell_length_b 7.2791(13)
_cell_length_c 13.898(3)
_cell_measurement_reflns_used 1617
_cell_measurement_temperature 120(2)
_cell_measurement_theta_max 28.73
_cell_measurement_theta_min 2.80
_cell_volume 759.9(3)
_computing_cell_refinement 'DENZO-SMN (Otwinowski & Minor, 1997)'
_computing_data_collection 'KappaCCD Server Software (Nonius, 1997)'
_computing_data_reduction DENZO-SMN
_computing_molecular_graphics 'PLATON (Spek, 2002)'
_computing_publication_material 'SHELXL97 (Sheldrick, 1997) and PRPKAPPA (Ferguson, 1999)'
_computing_structure_refinement 'SHELXL97 (Sheldrick, 1997)'
_computing_structure_solution 'SHELXS97 (Sheldrick, 1997)'
_diffrn_ambient_temperature 120(2)
_diffrn_measured_fraction_theta_full 0.999
_diffrn_measured_fraction_theta_max 0.943
_diffrn_measurement_device_type Kappa-CCD
_diffrn_measurement_method '\f scans, and \w scans with \k offsets'
_diffrn_radiation_monochromator graphite
_diffrn_radiation_source 'fine-focus sealed X-ray tube'
_diffrn_radiation_type MoK\a
_diffrn_radiation_wavelength 0.71073
_diffrn_reflns_av_R_equivalents 0.0171
_diffrn_reflns_av_sigmaI/netI 0.0146
_diffrn_reflns_limit_h_max 10
_diffrn_reflns_limit_h_min -5
_diffrn_reflns_limit_k_max 9
_diffrn_reflns_limit_k_min -9
_diffrn_reflns_limit_l_max 17
_diffrn_reflns_limit_l_min -16
_diffrn_reflns_number 4761
_diffrn_reflns_theta_full 25.24
_diffrn_reflns_theta_max 28.73
_diffrn_reflns_theta_min 2.80
_diffrn_standards_decay_% negligible
_exptl_absorpt_coefficient_mu 0.380
_exptl_absorpt_correction_T_max 0.985
_exptl_absorpt_correction_T_min 0.945
_exptl_absorpt_correction_type multi-scan
_exptl_absorpt_process_details '(DENZO-SMN; Otwinowski & Minor, 1997)'
_exptl_crystal_colour colourless
_exptl_crystal_density_diffrn 1.514
_exptl_crystal_density_method 'not measured'
_exptl_crystal_description plate
_exptl_crystal_F_000 360
_exptl_crystal_size_max 0.20
_exptl_crystal_size_mid 0.10
_exptl_crystal_size_min 0.04
_refine_diff_density_max 0.217
_refine_diff_density_min -0.346
_refine_ls_abs_structure_details 'Flack (1983), 592 Friedel pairs'
_refine_ls_abs_structure_Flack 0.02(7)
_refine_ls_extinction_method none
_refine_ls_goodness_of_fit_ref 1.105
_refine_ls_hydrogen_treatment constr
_refine_ls_matrix_type full
_refine_ls_number_parameters 100
_refine_ls_number_reflns 1617
_refine_ls_number_restraints 1
_refine_ls_restrained_S_all 1.104
_refine_ls_R_factor_all 0.0262
_refine_ls_R_factor_gt 0.0252
_refine_ls_shift/su_max <0.001
_refine_ls_shift/su_mean 0.000
_refine_ls_structure_factor_coef Fsqd
_refine_ls_weighting_details 'w = 1/[\s^2^(Fo^2^)+(0.0457P)^2^+0.1146P] where P = (Fo^2^+2Fc^2^)/3'
_refine_ls_weighting_scheme calc
_refine_ls_wR_factor_gt 0.0688
_refine_ls_wR_factor_ref 0.0692
_reflns_number_gt 1549
_reflns_number_total 1617
_reflns_threshold_expression I>2\s(I)
_cod_data_source_file sk1537.cif
_cod_data_source_block I
_cod_database_code 2012657
_cod_database_fobs_code 2012657

loop_
_symmetry_equiv_pos_as_xyz
'x, y, z'
'-x, -y, z+1/2'
'x+1/2, -y, z'
'-x+1/2, y, z+1/2'

loop_
_atom_site_label
_atom_site_fract_x
_atom_site_fract_y
_atom_site_fract_z
_atom_site_U_iso_or_equiv
_atom_site_adp_type
_atom_site_calc_flag
_atom_site_refinement_flags
_atom_site_occupancy
_atom_site_disorder_assembly
_atom_site_disorder_group
_atom_site_type_symbol
C1 -0.0293(2) 0.2343(2) 0.42449(13) 0.0139(3) Uani d . 1 . . C
N1 -0.05215(19) 0.2164(2) 0.32054(11) 0.0142(3) Uani d . 1 . . N
C2 -0.1118(2) 0.1113(3) 0.48595(14) 0.0207(4) Uani d . 1 . . C
C3 -0.0816(2) 0.1259(3) 0.58410(13) 0.0206(4) Uani d . 1 . . C
C4 0.0316(2) 0.2614(2) 0.61903(14) 0.0142(3) Uani d . 1 . . C
S4 0.08527(5) 0.26595(4) 0.74334(4) 0.01210(11) Uani d . 1 . . S
O41 0.21749(13) 0.11767(13) 0.75534(9) 0.0151(2) Uani d . 1 . . O
O42 -0.07569(15) 0.22985(17) 0.79710(11) 0.0192(3) Uani d . 1 . . O
O43 0.16743(14) 0.44428(16) 0.76069(9) 0.0184(3) Uani d . 1 . . O
C5 0.1114(2) 0.3859(3) 0.55683(13) 0.0199(4) Uani d . 1 . . C
C6 0.0796(2) 0.3731(3) 0.45813(14) 0.0200(4) Uani d . 1 . . C
H1A 0.0530 0.1794 0.2889 0.017 Uiso d R 1 . . H
H1B -0.1247 0.1265 0.3041 0.017 Uiso d R 1 . . H
H1C -0.0992 0.3211 0.3012 0.017 Uiso d R 1 . . H
H2 -0.1880 0.0183 0.4613 0.025 Uiso calc R 1 . . H
H3 -0.1381 0.0434 0.6274 0.025 Uiso calc R 1 . . H
H5 0.1872 0.4793 0.5813 0.024 Uiso calc R 1 . . H
H6 0.1320 0.4583 0.4148 0.024 Uiso calc R 1 . . H

loop_
_atom_site_aniso_label
_atom_site_aniso_U_11
_atom_site_aniso_U_22
_atom_site_aniso_U_33
_atom_site_aniso_U_12
_atom_site_aniso_U_13
_atom_site_aniso_U_23
C1 0.0114(7) 0.0156(8) 0.0146(8) 0.0021(5) 0.0002(6) 0.0001(6)
N1 0.0137(6) 0.0147(7) 0.0142(7) 0.0004(5) -0.0005(5) 0.0001(6)
C2 0.0223(8) 0.0232(9) 0.0167(9) -0.0095(7) -0.0021(7) 0.0004(7)
C3 0.0235(8) 0.0214(9) 0.0169(9) -0.0094(7) -0.0020(6) 0.0042(7)
C4 0.0152(7) 0.0153(8) 0.0121(8) 0.0017(6) -0.0004(6) 0.0005(6)
S4 0.01201(17) 0.01238(17) 0.01191(19) 0.00041(11) -0.00027(15) -0.0011(2)
O41 0.0149(5) 0.0130(5) 0.0174(6) 0.0021(4) -0.0017(5) -0.0013(5)
O42 0.0134(6) 0.0271(8) 0.0170(8) -0.0010(4) 0.0028(4) -0.0005(5)
O43 0.0222(5) 0.0135(5) 0.0195(7) -0.0023(4) -0.0032(5) -0.0026(5)
C5 0.0234(8) 0.0190(8) 0.0175(9) -0.0092(6) -0.0019(7) 0.0008(7)
C6 0.0253(9) 0.0185(9) 0.0162(9) -0.0076(7) 0.0021(6) 0.0025(7)

loop_
_atom_type_symbol
_atom_type_description
_atom_type_scat_dispersion_real
_atom_type_scat_dispersion_imag
_atom_type_scat_source
C C 0.0033 0.0016 'International Tables Vol C Tables 4.2.6.8 and 6.1.1.4'
H H 0.0000 0.0000 'International Tables Vol C Tables 4.2.6.8 and 6.1.1.4'
N N 0.0061 0.0033 'International Tables Vol C Tables 4.2.6.8 and 6.1.1.4'
O O 0.0106 0.0060 'International Tables Vol C Tables 4.2.6.8 and 6.1.1.4'
S S 0.1246 0.1234 'International Tables Vol C Tables 4.2.6.8 and 6.1.1.4'

loop_
_geom_angle_atom_site_label_1
_geom_angle_atom_site_label_2
_geom_angle_atom_site_label_3
_geom_angle
_geom_angle_publ_flag
C6 C1 C2 121.97(19) no
C6 C1 N1 118.01(16) no
C2 C1 N1 119.99(15) no
C1 N1 H1A 112.9 no
C1 N1 H1B 113.3 no
C1 N1 H1C 105.8 no
H1A N1 H1B 100.6 no
H1B N1 H1C 108.3 no
H1C N1 H1A 116.1 no
C1 C2 C3 118.94(17) no
C1 C2 H2 120.5 no
C3 C2 H2 120.5 no
C2 C3 C4 119.88(17) no
C2 C3 H3 120.1 no
C4 C3 H3 120.1 no
C5 C4 C3 120.66(18) no
C5 C4 S4 119.71(13) no
C3 C4 S4 119.51(14) no
O42 S4 O43 115.50(8) no
O42 S4 O41 111.80(7) no
O43 S4 O41 110.35(6) no
O42 S4 C4 108.04(9) no
O43 S4 C4 105.91(8) no
O41 S4 C4 104.43(8) no
C4 C5 C6 119.64(16) no
C4 C5 H5 120.2 no
C6 C5 H5 120.2 no
C1 C6 C5 118.87(17) no
C1 C6 H6 120.6 no
C5 C6 H6 120.6 no

loop_
_geom_bond_atom_site_label_1
_geom_bond_atom_site_label_2
_geom_bond_site_symmetry_2
_geom_bond_distance
_geom_bond_publ_flag
C1 C2 . 1.384(2) y
C2 C3 . 1.387(2) y
C3 C4 . 1.389(2) y
C4 C5 . 1.388(2) y
C5 C6 . 1.395(3) y
C6 C1 . 1.381(2) y
C1 N1 . 1.461(2) y
C4 S4 . 1.774(2) y
S4 O41 . 1.4762(10) y
S4 O42 . 1.4454(13) y
S4 O43 . 1.4574(12) y
N1 H1A . 0.943 no
N1 H1B . 0.882 no
N1 H1C . 0.882 no
C2 H2 . 0.9500 no
C3 H3 . 0.9500 no
C5 H5 . 0.9500 no
C6 H6 . 0.9500 no

loop_
_geom_hbond_atom_site_label_D
_geom_hbond_atom_site_label_H
_geom_hbond_atom_site_label_A
_geom_hbond_site_symmetry_A
_geom_hbond_distance_DH
_geom_hbond_distance_HA
_geom_hbond_distance_DA
_geom_hbond_angle_DHA
_geom_hbond_publ_flag
N1 H1A O41 4_554 0.94 1.84 2.767(2) 166 y
N1 H1B O41 2_554 0.88 2.03 2.877(2) 162 y
N1 H1B O42 4_454 0.88 2.38 2.816(2) 111 y
N1 H1C O43 2_564 0.88 1.87 2.746(2) 172 y
C3 H3 O41 3_455 0.95 2.39 3.331(3) 170 y
C2 H2 Cg(1) 3_455 0.95 3.16 3.949(2) 142 y
C5 H5 Cg(1) 3_565 0.95 3.18 3.979(2) 143 y

loop_
_geom_torsion_atom_site_label_1
_geom_torsion_atom_site_label_2
_geom_torsion_atom_site_label_3
_geom_torsion_atom_site_label_4
_geom_torsion
_geom_torsion_publ_flag
C3 C4 S4 O41 76.94(14) y
C3 C4 S4 O42 -42.22(15) y
C3 C4 S4 O43 -166.54(13) y
C5 C4 S4 O41 -99.14(14) no
C5 C4 S4 O42 141.70(13) no
C5 C4 S4 O43 17.39(15) no
C2 C1 N1 H1A -110.8 y
C2 C1 N1 H1B 2.7 y
C2 C1 N1 H1C 121.2 y
C6 C1 N1 H1A 67.5 no
C6 C1 N1 H1B -179.0 no
C6 C1 N1 H1C -60.5 no

loop_
_cod_related_entry_id
_cod_related_entry_database
_cod_related_entry_code
1 ChemSpider 8166
